data_4120025
loop_
_publ_author_name
'Matthew R. MacDonald'
'Jefferson E. Bates'
'Joseph W. Ziller'
'Filipp Furche'
'William J. Evans'

_publ_contact_author
; 
Professor William J. Evans
Department of Chemistry
1102 Natural Sciences II
University of California, Irvine
Irvine, CA 92697-2025
;
_publ_contact_author_email wevans@uci.edu
_publ_contact_author_fax '1  949 824 2210'
_publ_contact_author_phone '1  949 824 5174'
_publ_section_title
;
 Completing the Series of +2 Ions for the Lanthanide Elements: Synthesis
 of Molecular Complexes of Pr2+, Gd2+, Tb2+, and Lu2+
;
_journal_name_full 'Journal of the American Chemical Society'
_journal_page_first 9857
_journal_page_last 9868
_journal_paper_doi 10.1021/ja403753j
_journal_volume 135
_journal_year 2013
_chemical_formula_sum 'C46 H83 K N2 O7 Pr Si3'
_chemical_formula_weight 1040.42
_chemical_name_systematic
; 
 ? 
;
_space_group_IT_number 14
_symmetry_cell_setting monoclinic
_symmetry_space_group_name_Hall '-P 2ybc'
_symmetry_space_group_name_H-M 'P 1 21/c 1'
_atom_sites_solution_hydrogens geom
_atom_sites_solution_primary direct
_atom_sites_solution_secondary difmap
_audit_creation_method SHELXTL
_cell_angle_alpha 90.00
_cell_angle_beta 90.8674(6)
_cell_angle_gamma 90.00
_cell_formula_units_Z 4
_cell_length_a 15.9987(9)
_cell_length_b 24.4707(14)
_cell_length_c 13.7603(8)
_cell_measurement_reflns_used 9580
_cell_measurement_temperature 143(2)
_cell_measurement_theta_max 28.44
_cell_measurement_theta_min 2.55
_cell_volume 5386.5(5)
_computing_cell_refinement 'Bruker SAINT'
_computing_data_collection 'Bruker APEX2'
_computing_data_reduction 'Bruker SAINT'
_computing_molecular_graphics 'Bruker SHELXTL'
_computing_publication_material 'Bruker SHELXTL'
_computing_structure_refinement 'SHELXL-97 (Sheldrick, 2008)'
_computing_structure_solution 'SHELXS-97 (Sheldrick, 2008)'
_diffrn_ambient_temperature 143(2)
_diffrn_measured_fraction_theta_full 1.000
_diffrn_measured_fraction_theta_max 0.933
_diffrn_measurement_device_type 'Bruker APEX-II CCD'
_diffrn_measurement_method '\f and \w scans'
_diffrn_radiation_monochromator graphite
_diffrn_radiation_source 'fine-focus sealed tube'
_diffrn_radiation_type MoK\a
_diffrn_radiation_wavelength 0.71073
_diffrn_reflns_av_R_equivalents 0.0218
_diffrn_reflns_av_sigmaI/netI 0.0172
_diffrn_reflns_limit_h_max 21
_diffrn_reflns_limit_h_min -21
_diffrn_reflns_limit_k_max 32
_diffrn_reflns_limit_k_min -32
_diffrn_reflns_limit_l_max 17
_diffrn_reflns_limit_l_min -18
_diffrn_reflns_number 62214
_diffrn_reflns_theta_full 25.50
_diffrn_reflns_theta_max 28.51
_diffrn_reflns_theta_min 1.27
_exptl_absorpt_coefficient_mu 1.094
_exptl_absorpt_correction_T_max 0.8709
_exptl_absorpt_correction_T_min 0.6114
_exptl_absorpt_correction_type numerical
_exptl_absorpt_process_details 'Bruker SADABS'
_exptl_crystal_colour purple
_exptl_crystal_density_diffrn 1.283
_exptl_crystal_density_meas ?
_exptl_crystal_description hexagonal
_exptl_crystal_F_000 2196
_exptl_crystal_size_max 0.50
_exptl_crystal_size_mid 0.34
_exptl_crystal_size_min 0.13
_refine_diff_density_max 0.983
_refine_diff_density_min -0.462
_refine_diff_density_rms 0.057
_refine_ls_extinction_method none
_refine_ls_goodness_of_fit_ref 1.024
_refine_ls_hydrogen_treatment constr
_refine_ls_matrix_type full
_refine_ls_number_parameters 550
_refine_ls_number_reflns 12756
_refine_ls_number_restraints 0
_refine_ls_restrained_S_all 1.024
_refine_ls_R_factor_all 0.0269
_refine_ls_R_factor_gt 0.0227
_refine_ls_shift/su_max 0.001
_refine_ls_shift/su_mean 0.000
_refine_ls_structure_factor_coef Fsqd
_refine_ls_weighting_details 'calc w=1/[\s^2^(Fo^2^)+(0.0267P)^2^+3.3081P] where P=(Fo^2^+2Fc^2^)/3'
_refine_ls_weighting_scheme calc
_refine_ls_wR_factor_gt 0.0543
_refine_ls_wR_factor_ref 0.0564
_reflns_number_gt 11516
_reflns_number_total 12756
_reflns_threshold_expression >2sigma(I)
_cod_data_source_file ja403753j_si_002_08.cif
_cod_data_source_block mrm44
_cod_depositor_comments
;
The following automatic conversions were performed:

'_exptl_crystal_density_meas' value 'not_measured' was changed to '?'
- the value is perceived as not measured.

Automatic conversion script
Id: cif_fix_values 3008 2015-01-20 13:52:24Z robertas 
;
_cod_database_code 4120025

loop_
_symmetry_equiv_pos_as_xyz
'x, y, z'
'-x, y+1/2, -z+1/2'
'-x, -y, -z'
'x, -y-1/2, z-1/2'

loop_
_atom_site_label
_atom_site_type_symbol
_atom_site_fract_x
_atom_site_fract_y
_atom_site_fract_z
_atom_site_U_iso_or_equiv
_atom_site_adp_type
_atom_site_occupancy
_atom_site_symmetry_multiplicity
_atom_site_calc_flag
_atom_site_refinement_flags
Pr1 Pr 0.280821(5) 0.087526(3) 0.017651(6) 0.01711(3) Uani 1 1 d .
K1 K 0.24055(2) -0.271934(13) -0.19392(2) 0.01870(7) Uani 1 1 d .
Si1 Si 0.23967(3) 0.249076(18) -0.05581(3) 0.02063(9) Uani 1 1 d .
Si2 Si 0.38638(3) 0.04876(2) 0.27605(3) 0.02628(10) Uani 1 1 d .
Si3 Si 0.26877(3) 0.053684(19) -0.27815(3) 0.02544(10) Uani 1 1 d .
O1 O 0.12111(7) -0.31179(5) -0.32897(9) 0.0277(3) Uani 1 1 d .
O2 O 0.29471(7) -0.32799(5) -0.35761(8) 0.0259(2) Uani 1 1 d .
O3 O 0.31787(7) -0.17210(5) -0.23837(8) 0.0231(2) Uani 1 1 d .
O4 O 0.15838(8) -0.17276(5) -0.15107(8) 0.0262(2) Uani 1 1 d .
O5 O 0.18868(8) -0.33276(5) -0.03427(8) 0.0277(3) Uani 1 1 d .
O6 O 0.36335(7) -0.31492(5) -0.05926(8) 0.0254(2) Uani 1 1 d .
N1 N 0.05941(9) -0.27259(6) -0.14198(11) 0.0289(3) Uani 1 1 d .
N2 N 0.42306(8) -0.27171(6) -0.24553(10) 0.0232(3) Uani 1 1 d .
C1 C 0.19515(10) 0.18847(6) 0.00504(12) 0.0202(3) Uani 1 1 d .
C2 C 0.19891(10) 0.17662(6) 0.10653(12) 0.0215(3) Uani 1 1 d .
H2A H 0.2305 0.1965 0.1537 0.026 Uiso 1 1 calc R
C3 C 0.14850(10) 0.13088(7) 0.12594(13) 0.0263(3) Uani 1 1 d .
H3A H 0.1407 0.1144 0.1876 0.032 Uiso 1 1 calc R
C4 C 0.11174(10) 0.11409(7) 0.03720(14) 0.0277(4) Uani 1 1 d .
H4A H 0.0741 0.0844 0.0286 0.033 Uiso 1 1 calc R
C5 C 0.14029(10) 0.14871(7) -0.03611(13) 0.0243(3) Uani 1 1 d .
H5A H 0.1253 0.1461 -0.1030 0.029 Uiso 1 1 calc R
C6 C 0.31110(13) 0.28562(8) 0.03108(14) 0.0342(4) Uani 1 1 d .
H6A H 0.3557 0.2608 0.0527 0.051 Uiso 1 1 calc R
H6B H 0.2794 0.2979 0.0874 0.051 Uiso 1 1 calc R
H6C H 0.3357 0.3173 -0.0013 0.051 Uiso 1 1 calc R
C7 C 0.15405(12) 0.29688(8) -0.09442(16) 0.0365(4) Uani 1 1 d .
H7A H 0.1088 0.2761 -0.1257 0.055 Uiso 1 1 calc R
H7B H 0.1760 0.3237 -0.1404 0.055 Uiso 1 1 calc R
H7C H 0.1326 0.3159 -0.0373 0.055 Uiso 1 1 calc R
C8 C 0.29870(12) 0.23152(8) -0.16775(13) 0.0314(4) Uani 1 1 d .
H8A H 0.2603 0.2158 -0.2164 0.047 Uiso 1 1 calc R
H8B H 0.3425 0.2049 -0.1515 0.047 Uiso 1 1 calc R
H8C H 0.3243 0.2647 -0.1941 0.047 Uiso 1 1 calc R
C9 C 0.40704(10) 0.08227(6) 0.15877(12) 0.0208(3) Uani 1 1 d .
C10 C 0.44393(10) 0.05761(7) 0.07594(12) 0.0234(3) Uani 1 1 d .
H10A H 0.4577 0.0200 0.0701 0.028 Uiso 1 1 calc R
C11 C 0.45668(10) 0.09736(7) 0.00446(13) 0.0251(3) Uani 1 1 d .
H11A H 0.4800 0.0913 -0.0577 0.030 Uiso 1 1 calc R
C12 C 0.42889(10) 0.14797(7) 0.04060(12) 0.0239(3) Uani 1 1 d .
H12A H 0.4301 0.1819 0.0073 0.029 Uiso 1 1 calc R
C13 C 0.39904(9) 0.13907(7) 0.13511(12) 0.0209(3) Uani 1 1 d .
H13A H 0.3771 0.1664 0.1766 0.025 Uiso 1 1 calc R
C14 C 0.36094(18) -0.02493(9) 0.25817(17) 0.0516(6) Uani 1 1 d .
H14A H 0.3080 -0.0283 0.2219 0.077 Uiso 1 1 calc R
H14B H 0.3558 -0.0427 0.3216 0.077 Uiso 1 1 calc R
H14C H 0.4056 -0.0425 0.2216 0.077 Uiso 1 1 calc R
C15 C 0.30046(15) 0.08447(9) 0.34008(16) 0.0438(5) Uani 1 1 d .
H15A H 0.2481 0.0800 0.3031 0.066 Uiso 1 1 calc R
H15B H 0.3138 0.1234 0.3457 0.066 Uiso 1 1 calc R
H15C H 0.2943 0.0688 0.4051 0.066 Uiso 1 1 calc R
C16 C 0.48008(15) 0.05170(12) 0.35961(17) 0.0552(7) Uani 1 1 d .
H16A H 0.4900 0.0896 0.3797 0.083 Uiso 1 1 calc R
H16B H 0.5292 0.0379 0.3257 0.083 Uiso 1 1 calc R
H16C H 0.4700 0.0291 0.4171 0.083 Uiso 1 1 calc R
C17 C 0.26028(11) 0.02580(7) -0.15380(12) 0.0242(3) Uani 1 1 d .
C18 C 0.32454(12) -0.00128(7) -0.09908(13) 0.0286(4) Uani 1 1 d .
H18A H 0.3817 -0.0031 -0.1164 0.034 Uiso 1 1 calc R
C19 C 0.29022(13) -0.02469(7) -0.01616(14) 0.0338(4) Uani 1 1 d .
H19A H 0.3200 -0.0448 0.0322 0.041 Uiso 1 1 calc R
C20 C 0.20391(13) -0.01339(7) -0.01643(13) 0.0330(4) Uani 1 1 d .
H20A H 0.1652 -0.0243 0.0316 0.040 Uiso 1 1 calc R
C21 C 0.18540(11) 0.01705(7) -0.10089(12) 0.0266(3) Uani 1 1 d .
H21A H 0.1315 0.0298 -0.1197 0.032 Uiso 1 1 calc R
C22 C 0.37204(13) 0.08771(8) -0.29563(16) 0.0381(4) Uani 1 1 d .
H22A H 0.3749 0.1210 -0.2562 0.057 Uiso 1 1 calc R
H22B H 0.3784 0.0971 -0.3643 0.057 Uiso 1 1 calc R
H22C H 0.4170 0.0628 -0.2755 0.057 Uiso 1 1 calc R
C23 C 0.26055(14) -0.00290(8) -0.37057(13) 0.0363(4) Uani 1 1 d .
H23A H 0.3076 -0.0282 -0.3616 0.054 Uiso 1 1 calc R
H23B H 0.2619 0.0127 -0.4361 0.054 Uiso 1 1 calc R
H23C H 0.2079 -0.0227 -0.3620 0.054 Uiso 1 1 calc R
C24 C 0.18076(13) 0.10175(8) -0.30687(14) 0.0343(4) Uani 1 1 d .
H24A H 0.1851 0.1339 -0.2646 0.051 Uiso 1 1 calc R
H24B H 0.1273 0.0833 -0.2961 0.051 Uiso 1 1 calc R
H24C H 0.1838 0.1132 -0.3750 0.051 Uiso 1 1 calc R
C25 C 0.00909(11) -0.28017(10) -0.23120(15) 0.0421(5) Uani 1 1 d .
H25A H 0.0089 -0.2456 -0.2685 0.051 Uiso 1 1 calc R
H25B H -0.0493 -0.2882 -0.2131 0.051 Uiso 1 1 calc R
C26 C 0.03998(12) -0.32529(10) -0.29534(16) 0.0438(5) Uani 1 1 d .
H26A H 0.0423 -0.3600 -0.2584 0.053 Uiso 1 1 calc R
H26B H 0.0012 -0.3302 -0.3514 0.053 Uiso 1 1 calc R
C27 C 0.15399(12) -0.35492(8) -0.38630(13) 0.0315(4) Uani 1 1 d .
H27A H 0.1129 -0.3654 -0.4374 0.038 Uiso 1 1 calc R
H27B H 0.1652 -0.3873 -0.3449 0.038 Uiso 1 1 calc R
C28 C 0.23279(11) -0.33634(8) -0.43166(12) 0.0282(4) Uani 1 1 d .
H28A H 0.2523 -0.3642 -0.4783 0.034 Uiso 1 1 calc R
H28B H 0.2228 -0.3018 -0.4676 0.034 Uiso 1 1 calc R
C29 C 0.37370(11) -0.31612(8) -0.39879(12) 0.0296(4) Uani 1 1 d .
H29A H 0.3714 -0.2805 -0.4328 0.036 Uiso 1 1 calc R
H29B H 0.3883 -0.3446 -0.4466 0.036 Uiso 1 1 calc R
C30 C 0.43861(11) -0.31433(8) -0.31858(13) 0.0295(4) Uani 1 1 d .
H30A H 0.4404 -0.3503 -0.2858 0.035 Uiso 1 1 calc R
H30B H 0.4941 -0.3079 -0.3474 0.035 Uiso 1 1 calc R
C31 C 0.44327(11) -0.21761(8) -0.28552(13) 0.0298(4) Uani 1 1 d .
H31A H 0.4222 -0.2156 -0.3534 0.036 Uiso 1 1 calc R
H31B H 0.5048 -0.2134 -0.2867 0.036 Uiso 1 1 calc R
C32 C 0.40688(11) -0.17106(7) -0.22897(14) 0.0303(4) Uani 1 1 d .
H32A H 0.4235 -0.1743 -0.1596 0.036 Uiso 1 1 calc R
H32B H 0.4286 -0.1359 -0.2539 0.036 Uiso 1 1 calc R
C33 C 0.28416(13) -0.12544(7) -0.19137(13) 0.0304(4) Uani 1 1 d .
H33A H 0.3059 -0.0919 -0.2221 0.037 Uiso 1 1 calc R
H33B H 0.3021 -0.1253 -0.1222 0.037 Uiso 1 1 calc R
C34 C 0.19105(13) -0.12553(7) -0.19795(13) 0.0322(4) Uani 1 1 d .
H34A H 0.1689 -0.0922 -0.1667 0.039 Uiso 1 1 calc R
H34B H 0.1730 -0.1253 -0.2671 0.039 Uiso 1 1 calc R
C35 C 0.06972(12) -0.17108(8) -0.14854(14) 0.0350(4) Uani 1 1 d .
H35A H 0.0466 -0.1705 -0.2157 0.042 Uiso 1 1 calc R
H35B H 0.0515 -0.1374 -0.1152 0.042 Uiso 1 1 calc R
C36 C 0.03723(11) -0.22039(8) -0.09560(14) 0.0339(4) Uani 1 1 d .
H36A H 0.0599 -0.2201 -0.0283 0.041 Uiso 1 1 calc R
H36B H -0.0244 -0.2178 -0.0920 0.041 Uiso 1 1 calc R
C37 C 0.04486(12) -0.31809(8) -0.07477(15) 0.0358(4) Uani 1 1 d .
H37A H 0.0448 -0.3527 -0.1120 0.043 Uiso 1 1 calc R
H37B H -0.0111 -0.3137 -0.0461 0.043 Uiso 1 1 calc R
C38 C 0.10885(12) -0.32211(8) 0.00610(14) 0.0336(4) Uani 1 1 d .
H38A H 0.1106 -0.2875 0.0433 0.040 Uiso 1 1 calc R
H38B H 0.0936 -0.3519 0.0511 0.040 Uiso 1 1 calc R
C39 C 0.24983(12) -0.34221(8) 0.03983(12) 0.0311(4) Uani 1 1 d .
H39A H 0.2303 -0.3713 0.0841 0.037 Uiso 1 1 calc R
H39B H 0.2585 -0.3085 0.0783 0.037 Uiso 1 1 calc R
C40 C 0.33001(12) -0.35910(7) -0.00501(13) 0.0301(4) Uani 1 1 d .
H40A H 0.3705 -0.3702 0.0465 0.036 Uiso 1 1 calc R
H40B H 0.3202 -0.3908 -0.0483 0.036 Uiso 1 1 calc R
C41 C 0.44348(11) -0.32835(8) -0.09671(13) 0.0291(4) Uani 1 1 d .
H41A H 0.4394 -0.3620 -0.1363 0.035 Uiso 1 1 calc R
H41B H 0.4833 -0.3352 -0.0423 0.035 Uiso 1 1 calc R
C42 C 0.47454(11) -0.28206(8) -0.15819(13) 0.0283(4) Uani 1 1 d .
H42A H 0.4764 -0.2484 -0.1183 0.034 Uiso 1 1 calc R
H42B H 0.5324 -0.2903 -0.1782 0.034 Uiso 1 1 calc R
O7 O 0.0639(2) -0.45800(11) -0.1763(2) 0.1168(10) Uani 1 1 d .
C43 C 0.0371(3) -0.50529(19) -0.2284(3) 0.130(2) Uani 1 1 d .
H43A H 0.0817 -0.5180 -0.2721 0.156 Uiso 1 1 calc R
H43B H -0.0134 -0.4970 -0.2681 0.156 Uiso 1 1 calc R
C44 C 0.0179(3) -0.54904(17) -0.1531(4) 0.1102(15) Uani 1 1 d .
H44A H -0.0399 -0.5455 -0.1289 0.132 Uiso 1 1 calc R
H44B H 0.0260 -0.5863 -0.1795 0.132 Uiso 1 1 calc R
C45 C 0.0812(2) -0.53605(13) -0.0756(2) 0.0737(9) Uani 1 1 d .
H45A H 0.0551 -0.5355 -0.0108 0.088 Uiso 1 1 calc R
H45B H 0.1270 -0.5633 -0.0750 0.088 Uiso 1 1 calc R
C46 C 0.1129(2) -0.48089(14) -0.1021(3) 0.0774(9) Uani 1 1 d .
H46A H 0.1120 -0.4568 -0.0443 0.093 Uiso 1 1 calc R
H46B H 0.1715 -0.4839 -0.1236 0.093 Uiso 1 1 calc R

loop_
_atom_site_aniso_label
_atom_site_aniso_U_11
_atom_site_aniso_U_22
_atom_site_aniso_U_33
_atom_site_aniso_U_23
_atom_site_aniso_U_13
_atom_site_aniso_U_12
Pr1 0.01647(4) 0.01477(4) 0.02000(5) -0.00134(3) -0.00206(3) 0.00101(3)
K1 0.01832(15) 0.02044(16) 0.01729(15) -0.00100(12) -0.00099(12) 0.00017(12)
Si1 0.0201(2) 0.0197(2) 0.0221(2) 0.00083(16) -0.00081(16) 0.00255(16)
Si2 0.0286(2) 0.0273(2) 0.0228(2) 0.00476(18) -0.00251(18) -0.00173(19)
Si3 0.0301(2) 0.0211(2) 0.0250(2) -0.00161(18) -0.00266(19) -0.00089(18)
O1 0.0216(6) 0.0323(6) 0.0291(6) -0.0082(5) -0.0027(5) -0.0048(5)
O2 0.0243(6) 0.0357(7) 0.0177(5) -0.0056(5) -0.0029(4) 0.0031(5)
O3 0.0267(6) 0.0196(5) 0.0230(6) -0.0039(4) -0.0007(5) -0.0017(4)
O4 0.0288(6) 0.0252(6) 0.0245(6) 0.0026(5) 0.0023(5) 0.0078(5)
O5 0.0285(6) 0.0343(7) 0.0204(6) 0.0027(5) 0.0035(5) -0.0002(5)
O6 0.0267(6) 0.0257(6) 0.0238(6) 0.0029(5) -0.0015(5) 0.0049(5)
N1 0.0192(7) 0.0378(8) 0.0296(8) -0.0032(6) 0.0009(6) 0.0016(6)
N2 0.0198(7) 0.0281(7) 0.0217(7) -0.0018(6) -0.0011(5) 0.0015(5)
C1 0.0172(7) 0.0200(7) 0.0232(8) 0.0002(6) -0.0006(6) 0.0048(6)
C2 0.0204(7) 0.0215(8) 0.0227(8) -0.0013(6) 0.0001(6) 0.0051(6)
C3 0.0227(8) 0.0260(8) 0.0306(9) 0.0038(7) 0.0073(7) 0.0043(7)
C4 0.0146(7) 0.0226(8) 0.0458(10) -0.0016(7) 0.0012(7) 0.0003(6)
C5 0.0172(7) 0.0263(8) 0.0293(8) -0.0027(7) -0.0047(6) 0.0053(6)
C6 0.0421(11) 0.0266(9) 0.0336(10) -0.0016(7) -0.0085(8) -0.0053(8)
C7 0.0283(9) 0.0318(10) 0.0495(12) 0.0133(9) 0.0022(8) 0.0075(8)
C8 0.0365(10) 0.0298(9) 0.0281(9) 0.0021(7) 0.0077(7) 0.0000(8)
C9 0.0176(7) 0.0223(8) 0.0224(8) 0.0006(6) -0.0036(6) 0.0001(6)
C10 0.0176(7) 0.0250(8) 0.0276(8) -0.0006(6) -0.0016(6) 0.0048(6)
C11 0.0172(7) 0.0331(9) 0.0252(8) -0.0016(7) 0.0016(6) 0.0006(6)
C12 0.0189(7) 0.0251(8) 0.0277(8) 0.0033(7) -0.0020(6) -0.0039(6)
C13 0.0164(7) 0.0216(8) 0.0246(8) -0.0025(6) -0.0028(6) -0.0013(6)
C14 0.0839(18) 0.0286(11) 0.0422(12) 0.0106(9) 0.0010(12) -0.0067(11)
C15 0.0479(13) 0.0519(13) 0.0319(10) 0.0036(9) 0.0132(9) 0.0024(10)
C16 0.0466(13) 0.0818(18) 0.0367(12) 0.0236(12) -0.0167(10) -0.0117(12)
C17 0.0299(9) 0.0185(7) 0.0239(8) -0.0048(6) -0.0060(7) -0.0003(6)
C18 0.0348(9) 0.0199(8) 0.0308(9) -0.0095(7) -0.0079(7) 0.0072(7)
C19 0.0556(12) 0.0148(8) 0.0306(9) -0.0033(7) -0.0150(8) 0.0034(8)
C20 0.0508(12) 0.0189(8) 0.0293(9) -0.0003(7) -0.0038(8) -0.0107(8)
C21 0.0312(9) 0.0206(8) 0.0277(8) -0.0038(6) -0.0059(7) -0.0059(7)
C22 0.0355(10) 0.0339(10) 0.0450(12) -0.0007(8) 0.0041(9) -0.0044(8)
C23 0.0532(12) 0.0318(10) 0.0238(9) -0.0040(7) -0.0020(8) -0.0017(9)
C24 0.0380(10) 0.0309(9) 0.0338(10) 0.0040(8) -0.0054(8) 0.0027(8)
C25 0.0162(8) 0.0703(15) 0.0396(11) -0.0063(10) -0.0047(8) -0.0010(9)
C26 0.0249(9) 0.0663(15) 0.0402(11) -0.0133(10) -0.0024(8) -0.0173(9)
C27 0.0369(10) 0.0279(9) 0.0295(9) -0.0079(7) -0.0094(8) -0.0044(7)
C28 0.0330(9) 0.0324(9) 0.0191(8) -0.0082(7) -0.0068(7) 0.0050(7)
C29 0.0284(9) 0.0388(10) 0.0218(8) -0.0058(7) 0.0024(7) 0.0055(7)
C30 0.0216(8) 0.0396(10) 0.0273(9) -0.0071(7) 0.0017(7) 0.0061(7)
C31 0.0224(8) 0.0355(10) 0.0315(9) 0.0037(7) 0.0034(7) -0.0056(7)
C32 0.0277(9) 0.0277(9) 0.0353(10) 0.0017(7) -0.0051(7) -0.0088(7)
C33 0.0494(11) 0.0180(8) 0.0241(8) -0.0035(6) 0.0073(8) -0.0033(7)
C34 0.0494(11) 0.0224(8) 0.0249(8) 0.0019(7) 0.0088(8) 0.0118(8)
C35 0.0304(9) 0.0392(10) 0.0354(10) 0.0027(8) 0.0031(8) 0.0158(8)
C36 0.0239(9) 0.0426(11) 0.0354(10) -0.0009(8) 0.0063(7) 0.0111(8)
C37 0.0250(9) 0.0413(11) 0.0412(11) -0.0012(9) 0.0094(8) -0.0068(8)
C38 0.0350(10) 0.0354(10) 0.0306(9) 0.0039(8) 0.0127(8) -0.0003(8)
C39 0.0401(10) 0.0337(10) 0.0195(8) 0.0070(7) 0.0000(7) 0.0018(8)
C40 0.0382(10) 0.0273(9) 0.0248(8) 0.0067(7) -0.0027(7) 0.0057(7)
C41 0.0253(8) 0.0337(9) 0.0280(9) -0.0005(7) -0.0054(7) 0.0079(7)
C42 0.0192(8) 0.0363(10) 0.0293(9) -0.0026(7) -0.0060(7) 0.0020(7)
O7 0.151(3) 0.0811(17) 0.117(2) -0.0173(16) -0.0458(19) 0.0495(17)
C43 0.176(5) 0.128(4) 0.085(3) -0.053(3) -0.055(3) 0.106(4)
C44 0.092(3) 0.082(3) 0.156(4) -0.056(3) -0.011(3) 0.010(2)
C45 0.0645(18) 0.0708(19) 0.086(2) -0.0124(17) 0.0117(16) 0.0249(15)
C46 0.070(2) 0.078(2) 0.084(2) 0.0015(17) -0.0066(17) 0.0248(17)

loop_
_atom_type_symbol
_atom_type_description
_atom_type_scat_dispersion_real
_atom_type_scat_dispersion_imag
_atom_type_scat_source
C C 0.0033 0.0016 'International Tables Vol C Tables 4.2.6.8 and 6.1.1.4'
H H 0.0000 0.0000 'International Tables Vol C Tables 4.2.6.8 and 6.1.1.4'
N N 0.0061 0.0033 'International Tables Vol C Tables 4.2.6.8 and 6.1.1.4'
O O 0.0106 0.0060 'International Tables Vol C Tables 4.2.6.8 and 6.1.1.4'
Si Si 0.0817 0.0704 'International Tables Vol C Tables 4.2.6.8 and 6.1.1.4'
K K 0.2009 0.2494 'International Tables Vol C Tables 4.2.6.8 and 6.1.1.4'
Pr Pr -0.2180 2.8214 'International Tables Vol C Tables 4.2.6.8 and 6.1.1.4'

loop_
_geom_angle_atom_site_label_1
_geom_angle_atom_site_label_2
_geom_angle_atom_site_label_3
_geom_angle
Cnt1 Pr1 Cnt2 123.1
Cnt1 Pr1 Cnt3 118.2
Cnt2 Pr1 Cnt3 118.6
C13 Pr1 C9 29.89(4)
C13 Pr1 C19 120.46(5)
C9 Pr1 C19 91.75(5)
C13 Pr1 C5 116.74(5)
C9 Pr1 C5 141.50(5)
C19 Pr1 C5 121.94(5)
C13 Pr1 C20 142.59(5)
C9 Pr1 C20 112.90(5)
C19 Pr1 C20 29.21(6)
C5 Pr1 C20 94.51(6)
C13 Pr1 C18 120.92(5)
C9 Pr1 C18 100.35(5)
C19 Pr1 C18 28.95(6)
C5 Pr1 C18 118.15(5)
C20 Pr1 C18 47.99(6)
C13 Pr1 C4 119.34(5)
C9 Pr1 C4 129.48(5)
C19 Pr1 C4 107.41(6)
C5 Pr1 C4 28.99(5)
C20 Pr1 C4 78.33(6)
C18 Pr1 C4 119.08(5)
C13 Pr1 C12 29.25(5)
C9 Pr1 C12 48.97(5)
C19 Pr1 C12 119.34(6)
C5 Pr1 C12 114.98(5)
C20 Pr1 C12 148.55(6)
C18 Pr1 C12 104.84(5)
C4 Pr1 C12 133.01(5)
C13 Pr1 C21 167.89(5)
C9 Pr1 C21 139.38(5)
C19 Pr1 C21 47.86(5)
C5 Pr1 C21 75.34(5)
C20 Pr1 C21 29.10(5)
C18 Pr1 C21 47.78(5)
C4 Pr1 C21 71.39(5)
C12 Pr1 C21 147.07(5)
C13 Pr1 C3 91.82(5)
C9 Pr1 C3 101.05(5)
C19 Pr1 C3 120.14(6)
C5 Pr1 C3 47.85(5)
C20 Pr1 C3 95.11(6)
C18 Pr1 C3 142.50(5)
C4 Pr1 C3 29.06(5)
C12 Pr1 C3 112.47(5)
C21 Pr1 C3 97.60(5)
C13 Pr1 C10 48.01(5)
C9 Pr1 C10 29.49(5)
C19 Pr1 C10 74.90(5)
C5 Pr1 C10 162.61(5)
C20 Pr1 C10 102.82(6)
C18 Pr1 C10 73.91(5)
C4 Pr1 C10 157.82(5)
C12 Pr1 C10 47.76(5)
C21 Pr1 C10 119.94(5)
C3 Pr1 C10 130.43(5)
C13 Pr1 C17 143.34(5)
C9 Pr1 C17 129.34(5)
C19 Pr1 C17 48.57(5)
C5 Pr1 C17 88.99(5)
C20 Pr1 C17 48.71(5)
C18 Pr1 C17 29.47(5)
C4 Pr1 C17 95.99(5)
C12 Pr1 C17 117.68(5)
C21 Pr1 C17 29.40(5)
C3 Pr1 C17 124.50(5)
C10 Pr1 C17 101.25(5)
C13 Pr1 C1 87.94(5)
C9 Pr1 C1 115.39(5)
C19 Pr1 C1 151.24(5)
C5 Pr1 C1 29.31(5)
C20 Pr1 C1 123.33(5)
C18 Pr1 C1 140.19(5)
C4 Pr1 C1 48.33(5)
C12 Pr1 C1 87.37(5)
C21 Pr1 C1 104.00(5)
C3 Pr1 C1 48.38(5)
C10 Pr1 C1 133.68(5)
C17 Pr1 C1 111.51(5)
C13 Pr1 C2 73.38(5)
C9 Pr1 C2 94.01(5)
C19 Pr1 C2 148.94(6)
C5 Pr1 C2 47.56(5)
C20 Pr1 C2 123.18(6)
C18 Pr1 C2 165.39(5)
C4 Pr1 C2 47.57(5)
C12 Pr1 C2 86.62(5)
C21 Pr1 C2 118.20(5)
C3 Pr1 C2 28.87(5)
C10 Pr1 C2 120.69(5)
C17 Pr1 C2 136.55(5)
C1 Pr1 C2 29.20(4)
C13 Pr1 C11 47.87(5)
C9 Pr1 C11 48.52(5)
C19 Pr1 C11 90.96(6)
C5 Pr1 C11 137.25(5)
C20 Pr1 C11 119.96(6)
C18 Pr1 C11 76.82(5)
C4 Pr1 C11 161.60(5)
C12 Pr1 C11 28.94(5)
C21 Pr1 C11 123.14(5)
C3 Pr1 C11 139.26(5)
C10 Pr1 C11 28.71(5)
C17 Pr1 C11 95.47(5)
C1 Pr1 C11 113.75(5)
C2 Pr1 C11 115.41(5)
O2 K1 O5 118.27(4)
O2 K1 O3 96.24(4)
O5 K1 O3 140.56(4)
O2 K1 O1 60.85(3)
O5 K1 O1 97.34(4)
O3 K1 O1 116.97(4)
O2 K1 O4 137.96(4)
O5 K1 O4 98.56(4)
O3 K1 O4 60.44(3)
O1 K1 O4 97.00(4)
O2 K1 O6 97.06(3)
O5 K1 O6 60.44(4)
O3 K1 O6 99.17(4)
O1 K1 O6 138.33(4)
O4 K1 O6 119.63(4)
O2 K1 N1 120.27(4)
O5 K1 N1 60.59(4)
O3 K1 N1 119.17(4)
O1 K1 N1 60.46(4)
O4 K1 N1 60.01(4)
O6 K1 N1 119.85(4)
O2 K1 N2 59.77(4)
O5 K1 N2 119.14(4)
O3 K1 N2 61.06(4)
O1 K1 N2 119.63(4)
O4 K1 N2 120.18(4)
O6 K1 N2 59.90(4)
N1 K1 N2 179.73(5)
C1 Si1 C8 113.04(8)
C1 Si1 C6 109.25(8)
C8 Si1 C6 108.99(9)
C1 Si1 C7 110.13(8)
C8 Si1 C7 106.64(9)
C6 Si1 C7 108.67(10)
C9 Si2 C15 110.41(9)
C9 Si2 C14 110.87(9)
C15 Si2 C14 110.80(11)
C9 Si2 C16 111.53(9)
C15 Si2 C16 106.30(12)
C14 Si2 C16 106.78(12)
C17 Si3 C22 111.16(9)
C17 Si3 C24 111.20(9)
C22 Si3 C24 110.88(9)
C17 Si3 C23 110.38(8)
C22 Si3 C23 107.07(10)
C24 Si3 C23 105.95(9)
C27 O1 C26 110.77(14)
C27 O1 K1 111.68(10)
C26 O1 K1 118.57(10)
C29 O2 C28 110.88(13)
C29 O2 K1 120.69(10)
C28 O2 K1 115.30(9)
C33 O3 C32 109.20(13)
C33 O3 K1 115.32(9)
C32 O3 K1 115.95(9)
C35 O4 C34 111.13(14)
C35 O4 K1 119.87(11)
C34 O4 K1 115.24(9)
C39 O5 C38 111.19(13)
C39 O5 K1 116.23(10)
C38 O5 K1 119.25(10)
C40 O6 C41 111.13(13)
C40 O6 K1 110.97(10)
C41 O6 K1 117.37(9)
C37 N1 C25 109.90(16)
C37 N1 C36 110.05(15)
C25 N1 C36 109.80(15)
C37 N1 K1 108.52(10)
C25 N1 K1 108.73(11)
C36 N1 K1 109.81(10)
C42 N2 C31 109.72(14)
C42 N2 C30 109.76(13)
C31 N2 C30 109.98(14)
C42 N2 K1 109.88(10)
C31 N2 K1 107.99(10)
C30 N2 K1 109.49(10)
C5 C1 C2 105.50(14)
C5 C1 Si1 127.40(12)
C2 C1 Si1 126.51(12)
C5 C1 Pr1 73.89(9)
C2 C1 Pr1 75.48(9)
Si1 C1 Pr1 122.55(7)
C3 C2 C1 109.37(15)
C3 C2 Pr1 74.92(9)
C1 C2 Pr1 75.32(9)
C2 C3 C4 107.49(15)
C2 C3 Pr1 76.21(9)
C4 C3 Pr1 74.85(9)
C5 C4 C3 108.16(15)
C5 C4 Pr1 75.22(9)
C3 C4 Pr1 76.09(9)
C4 C5 C1 109.48(15)
C4 C5 Pr1 75.79(9)
C1 C5 Pr1 76.80(9)
C10 C9 C13 105.40(14)
C10 C9 Si2 126.39(12)
C13 C9 Si2 127.84(12)
C10 C9 Pr1 76.50(9)
C13 C9 Pr1 74.65(9)
Si2 C9 Pr1 119.55(7)
C11 C10 C9 109.51(15)
C11 C10 Pr1 76.32(9)
C9 C10 Pr1 74.01(9)
C10 C11 C12 108.21(15)
C10 C11 Pr1 74.97(9)
C12 C11 Pr1 74.51(9)
C11 C12 C13 107.65(15)
C11 C12 Pr1 76.55(9)
C13 C12 Pr1 74.04(9)
C12 C13 C9 109.22(14)
C12 C13 Pr1 76.71(9)
C9 C13 Pr1 75.46(9)
C21 C17 C18 105.35(15)
C21 C17 Si3 126.97(13)
C18 C17 Si3 126.63(14)
C21 C17 Pr1 75.01(9)
C18 C17 Pr1 74.53(9)
Si3 C17 Pr1 124.61(7)
C19 C18 C17 109.40(17)
C19 C18 Pr1 75.21(10)
C17 C18 Pr1 75.99(9)
C18 C19 C20 108.35(16)
C18 C19 Pr1 75.84(10)
C20 C19 Pr1 75.63(10)
C21 C20 C19 107.46(17)
C21 C20 Pr1 75.98(10)
C19 C20 Pr1 75.17(10)
C20 C21 C17 109.43(16)
C20 C21 Pr1 74.92(10)
C17 C21 Pr1 75.59(9)
N1 C25 C26 113.75(17)
O1 C26 C25 109.29(16)
O1 C27 C28 109.20(14)
O2 C28 C27 109.17(14)
O2 C29 C30 108.73(14)
N2 C30 C29 113.55(14)
N2 C31 C32 113.55(14)
O3 C32 C31 109.47(14)
O3 C33 C34 110.88(14)
O4 C34 C33 110.26(14)
O4 C35 C36 109.92(14)
N1 C36 C35 113.44(15)
N1 C37 C38 113.77(15)
O5 C38 C37 109.13(15)
O5 C39 C40 109.61(14)
O6 C40 C39 109.79(14)
O6 C41 C42 109.65(14)
N2 C42 C41 113.86(14)
C46 O7 C43 101.7(3)
O7 C43 C44 106.9(3)
C45 C44 C43 101.2(3)
C46 C45 C44 104.4(3)
O7 C46 C45 110.7(3)

loop_
_geom_bond_atom_site_label_1
_geom_bond_atom_site_label_2
_geom_bond_distance
Pr1 Cnt1 2.544
Pr1 Cnt2 2.530
Pr1 Cnt3 2.530
Pr1 C13 2.7727(15)
Pr1 C9 2.7833(16)
Pr1 C19 2.7897(17)
Pr1 C5 2.7917(16)
Pr1 C20 2.7955(17)
Pr1 C18 2.7976(16)
Pr1 C4 2.7990(16)
Pr1 C12 2.8065(16)
Pr1 C21 2.8089(16)
Pr1 C3 2.8147(16)
Pr1 C10 2.8152(16)
Pr1 C17 2.8164(16)
Pr1 C1 2.8291(15)
Pr1 C2 2.8310(15)
Pr1 C11 2.8324(16)
K1 O2 2.7865(12)
K1 O5 2.7902(12)
K1 O3 2.8099(12)
K1 O1 2.8193(12)
K1 O4 2.8264(12)
K1 O6 2.8792(12)
K1 N1 2.9953(15)
K1 N2 3.0155(14)
Si1 C1 1.8509(17)
Si1 C8 1.8690(18)
Si1 C6 1.8692(19)
Si1 C7 1.8721(18)
Si2 C9 1.8445(17)
Si2 C15 1.862(2)
Si2 C14 1.864(2)
Si2 C16 1.877(2)
Si3 C17 1.8491(18)
Si3 C22 1.869(2)
Si3 C24 1.872(2)
Si3 C23 1.8833(19)
O1 C27 1.423(2)
O1 C26 1.423(2)
O2 C29 1.423(2)
O2 C28 1.4251(19)
O3 C33 1.423(2)
O3 C32 1.428(2)
O4 C35 1.420(2)
O4 C34 1.427(2)
O5 C39 1.421(2)
O5 C38 1.424(2)
O6 C40 1.422(2)
O6 C41 1.427(2)
N1 C37 1.468(2)
N1 C25 1.470(2)
N1 C36 1.474(2)
N2 C42 1.469(2)
N2 C31 1.471(2)
N2 C30 1.472(2)
C1 C5 1.422(2)
C1 C2 1.427(2)
C2 C3 1.407(2)
C3 C4 1.409(3)
C4 C5 1.399(2)
C9 C10 1.425(2)
C9 C13 1.433(2)
C10 C11 1.400(2)
C11 C12 1.409(2)
C12 C13 1.409(2)
C17 C21 1.427(2)
C17 C18 1.428(2)
C18 C19 1.397(3)
C19 C20 1.408(3)
C20 C21 1.408(2)
C25 C26 1.502(3)
C27 C28 1.486(3)
C29 C30 1.505(2)
C31 C32 1.502(3)
C33 C34 1.491(3)
C35 C36 1.506(3)
C37 C38 1.504(3)
C39 C40 1.490(3)
C41 C42 1.503(3)
O7 C46 1.396(4)
O7 C43 1.424(5)
C43 C44 1.525(7)
C44 C45 1.494(5)
C45 C46 1.489(5)
